data_7151127
loop_
_publ_author_name
'McGowan, Craig A.'
'Schmieder, Ann-Kathrin'
'Roberts, Lee'
'Greaney, Michael F.'

_publ_section_title
;
 Synthesis of the guanacastepene A-B hydrazulene ring system through
 photochemical ring transposition.
;
_journal_issue 10
_journal_name_full 'Organic &amp; biomolecular chemistry'
_journal_page_first 1522
_journal_page_last 1524
_journal_paper_doi 10.1039/b704865c
_journal_volume 5
_journal_year 2007
_chemical_absolute_configuration unk
_chemical_compound_source 'C. McGowan'
_chemical_formula_moiety 'C14 H22 O2'
_chemical_formula_sum 'C14 H22 O2'
_chemical_formula_weight 222.33
_space_group_IT_number 7
_symmetry_cell_setting monoclinic
_symmetry_space_group_name_Hall 'P -2yc'
_symmetry_space_group_name_H-M 'P 1 c 1'
_atom_sites_solution_hydrogens geom
_atom_sites_solution_primary direct
_audit_creation_date 06-06-19
_audit_creation_method CRYSTALS_ver_12.83
_cell_angle_alpha 90
_cell_angle_beta 103.724(2)
_cell_angle_gamma 90
_cell_formula_units_Z 2
_cell_length_a 6.8884(2)
_cell_length_b 8.7287(3)
_cell_length_c 10.4626(3)
_cell_measurement_reflns_used 6283
_cell_measurement_temperature 150
_cell_measurement_theta_max 31
_cell_measurement_theta_min 3
_cell_volume 611.12(3)
_computing_cell_refinement 'SAINT (Siemens ,1995)'
_computing_data_collection 'SMART (Siemens, 1993)'
_computing_data_reduction 'SAINT (Siemens ,1995)'
_computing_molecular_graphics 'CAMERON (Watkin et al., 1996)'
_computing_publication_material 'CRYSTALS (Betteridge et al., 2003)'
_computing_structure_refinement 'CRYSTALS (Betteridge et al., 2003)'
_computing_structure_solution 'SIR92 (Altomare et al., 1994)'
_diffrn_ambient_temperature 150
_diffrn_measured_fraction_theta_full 0.996
_diffrn_measured_fraction_theta_max 0.996
_diffrn_measurement_device_type 'Bruker SMART Apex CCD'
_diffrn_measurement_method '\f & \w scans'
_diffrn_radiation_monochromator graphite
_diffrn_radiation_type 'Mo K\a'
_diffrn_radiation_wavelength 0.71073
_diffrn_reflns_av_R_equivalents 0.049
_diffrn_reflns_limit_h_max 9
_diffrn_reflns_limit_h_min -9
_diffrn_reflns_limit_k_max 12
_diffrn_reflns_limit_k_min -12
_diffrn_reflns_limit_l_max 14
_diffrn_reflns_limit_l_min -14
_diffrn_reflns_number 11221
_diffrn_reflns_theta_full 30.638
_diffrn_reflns_theta_max 30.638
_diffrn_reflns_theta_min 2.333
_diffrn_standards_number 0
_exptl_absorpt_coefficient_mu 0.078
_exptl_absorpt_correction_T_max 0.98
_exptl_absorpt_correction_T_min 0.75
_exptl_absorpt_correction_type multi-scan
_exptl_absorpt_process_details 'SADABS version 2006/1'
_exptl_crystal_colour colourless
_exptl_crystal_density_diffrn 1.208
_exptl_crystal_description block
_exptl_crystal_F_000 244
_exptl_crystal_recrystallization_method
;
Recrystallisation by evaporation from diethyl ether solution.
;
_exptl_crystal_size_max 0.78
_exptl_crystal_size_mid 0.34
_exptl_crystal_size_min 0.25
_refine_diff_density_max 0.24
_refine_diff_density_min -0.22
_refine_ls_extinction_coef 138(19)
_refine_ls_extinction_method 'Larson (1970), Equation 22'
_refine_ls_goodness_of_fit_ref 0.9682
_refine_ls_hydrogen_treatment mixed
_refine_ls_matrix_type full
_refine_ls_number_parameters 149
_refine_ls_number_reflns 1885
_refine_ls_number_restraints 3
_refine_ls_R_factor_all 0.0348
_refine_ls_R_factor_gt 0.0335
_refine_ls_shift/su_max 0.000191
_refine_ls_structure_factor_coef Fsqd
_refine_ls_weighting_details
;
Method= Modified
Sheldrick w=1/[\s^2^(F^2^) + (0.05P)^2^ + 0.00P] ,where
P=(max(Fo^2^,0) + 2Fc^2^)/3
;
_refine_ls_weighting_scheme calc
_refine_ls_wR_factor_all 0.0801
_refine_ls_wR_factor_gt 0.0795
_refine_ls_wR_factor_ref 0.0801
_reflns_limit_h_max 9
_reflns_limit_h_min -9
_reflns_limit_k_max 12
_reflns_limit_k_min 0
_reflns_limit_l_max 14
_reflns_limit_l_min 0
_reflns_number_gt 1788
_reflns_number_total 1885
_reflns_threshold_expression I>2.0\s(I)
_oxford_diffrn_Wilson_B_factor 0.00
_oxford_diffrn_Wilson_scale 0.00
_oxford_refine_ls_scale 1.747(14)
_cod_data_source_file b704865c.txt
_cod_data_source_block mg6001
_cod_depositor_comments
;
The following automatic conversions were performed:
'_symmetry_cell_setting' value 'Monoclinic' changed to 'monoclinic'
according to '/home/saulius/struct/CIF-dictionaries/cif_core.dic'
dictionary named 'cif_core.dic' version 2.4.1 from 2010-06-29.

Automatic conversion script
Id: cif_fix_enum 1527 2010-12-29 10:47:43Z saulius 
;
_cod_original_sg_symbol_H-M 'P 1 c 1 '
_cod_database_code 7151127

loop_
_symmetry_equiv_pos_as_xyz
x,y,z
x,-y,z+1/2

loop_
_atom_site_label
_atom_site_type_symbol
_atom_site_fract_x
_atom_site_fract_y
_atom_site_fract_z
_atom_site_U_iso_or_equiv
_atom_site_occupancy
_atom_site_adp_type
_atom_site_refinement_flags_posn
_atom_site_refinement_flags_adp
_atom_site_refinement_flags_occupancy
_atom_site_disorder_assembly
_atom_site_disorder_group
_atom_site_attached_hydrogens
C1 C -0.2737(2) 0.46355(15) 0.04774(15) 0.0223 1.0000 Uani . . . . . .
O1 O -0.44550(18) 0.45122(13) -0.04196(14) 0.0293 1.0000 Uani D . . . . .
C2 C -0.2620(2) 0.60173(17) 0.13365(17) 0.0283 1.0000 Uani . . . . . .
C3 C -0.0731(2) 0.69836(16) 0.14665(16) 0.0273 1.0000 Uani . . . . . .
C4 C 0.1196(2) 0.62656(16) 0.22831(16) 0.0263 1.0000 Uani . . . . . .
C5 C 0.1976(2) 0.48678(15) 0.16655(15) 0.0220 1.0000 Uani . . . . . .
C6 C 0.0725(2) 0.33878(14) 0.15612(14) 0.0182 1.0000 Uani . . . . . .
C61 C 0.0393(2) 0.29071(16) 0.29077(15) 0.0233 1.0000 Uani . . . . . .
C7 C -0.1284(2) 0.35333(15) 0.05756(14) 0.0192 1.0000 Uani . . . . . .
C8 C -0.1693(2) 0.22209(15) -0.02603(15) 0.0222 1.0000 Uani . . . . . .
O8 O -0.32724(18) 0.19886(12) -0.11263(13) 0.0296 1.0000 Uani . . . . . .
C9 C 0.0034(2) 0.11298(15) 0.00751(16) 0.0268 1.0000 Uani . . . . . .
C10 C 0.1758(2) 0.20660(14) 0.09224(15) 0.0203 1.0000 Uani . . . . . .
C11 C 0.3288(2) 0.10237(16) 0.18380(15) 0.0236 1.0000 Uani . . . . . .
C12 C 0.4028(3) -0.02063(19) 0.10147(18) 0.0336 1.0000 Uani . . . . . .
C13 C 0.5098(2) 0.18644(18) 0.26637(17) 0.0303 1.0000 Uani . . . . . .
H1 H -0.437(3) 0.363(2) -0.077(2) 0.0431 1.0000 Uiso D . . . . .
H21 H -0.3784 0.6616 0.1001 0.0346 1.0000 Uiso R . . . . .
H22 H -0.2673 0.5672 0.2209 0.0338 1.0000 Uiso R . . . . .
H31 H -0.0942 0.7952 0.1889 0.0339 1.0000 Uiso R . . . . .
H32 H -0.0565 0.7190 0.0570 0.0316 1.0000 Uiso R . . . . .
H41 H 0.2249 0.7035 0.2404 0.0318 1.0000 Uiso R . . . . .
H42 H 0.1000 0.5997 0.3143 0.0298 1.0000 Uiso R . . . . .
H51 H 0.3315 0.4636 0.2170 0.0255 1.0000 Uiso R . . . . .
H52 H 0.2094 0.5164 0.0798 0.0258 1.0000 Uiso R . . . . .
H611 H -0.0217 0.1886 0.2876 0.0353 1.0000 Uiso R . . . . .
H612 H -0.0468 0.3583 0.3208 0.0352 1.0000 Uiso R . . . . .
H613 H 0.1619 0.2873 0.3558 0.0346 1.0000 Uiso R . . . . .
H91 H 0.0367 0.0754 -0.0708 0.0312 1.0000 Uiso R . . . . .
H92 H -0.0312 0.0285 0.0591 0.0329 1.0000 Uiso R . . . . .
H101 H 0.2429 0.2570 0.0302 0.0248 1.0000 Uiso R . . . . .
H111 H 0.2638 0.0500 0.2446 0.0288 1.0000 Uiso R . . . . .
H121 H 0.5021 -0.0817 0.1608 0.0508 1.0000 Uiso R . . . . .
H122 H 0.4619 0.0260 0.0351 0.0505 1.0000 Uiso R . . . . .
H123 H 0.2994 -0.0902 0.0578 0.0498 1.0000 Uiso R . . . . .
H131 H 0.6046 0.1154 0.3185 0.0435 1.0000 Uiso R . . . . .
H132 H 0.4758 0.2584 0.3249 0.0434 1.0000 Uiso R . . . . .
H133 H 0.5757 0.2409 0.2078 0.0443 1.0000 Uiso R . . . . .

loop_
_atom_site_aniso_label
_atom_site_aniso_U_11
_atom_site_aniso_U_22
_atom_site_aniso_U_33
_atom_site_aniso_U_23
_atom_site_aniso_U_13
_atom_site_aniso_U_12
C1 0.0234(6) 0.0241(6) 0.0191(5) 0.0029(5) 0.0048(4) 0.0005(5)
O1 0.0228(5) 0.0350(6) 0.0272(5) 0.0028(4) -0.0002(4) 0.0032(4)
C2 0.0292(6) 0.0263(6) 0.0303(7) -0.0019(5) 0.0086(5) 0.0065(5)
C3 0.0372(7) 0.0185(6) 0.0269(7) -0.0014(5) 0.0090(6) 0.0022(5)
C4 0.0322(7) 0.0213(6) 0.0240(6) -0.0046(5) 0.0040(5) -0.0040(5)
C5 0.0231(6) 0.0197(5) 0.0225(6) -0.0018(5) 0.0038(4) -0.0036(4)
C6 0.0194(5) 0.0182(5) 0.0160(5) 0.0007(4) 0.0026(4) -0.0010(4)
C61 0.0254(6) 0.0271(6) 0.0174(5) 0.0033(4) 0.0053(5) 0.0013(5)
C7 0.0192(5) 0.0208(5) 0.0169(5) 0.0007(4) 0.0029(4) -0.0020(4)
C8 0.0256(6) 0.0204(6) 0.0194(5) 0.0010(5) 0.0028(4) -0.0036(4)
O8 0.0308(5) 0.0300(5) 0.0234(5) -0.0015(4) -0.0024(4) -0.0061(4)
C9 0.0317(7) 0.0197(6) 0.0257(7) -0.0032(5) 0.0007(5) 0.0002(5)
C10 0.0227(5) 0.0184(5) 0.0198(5) 0.0013(4) 0.0047(4) 0.0019(4)
C11 0.0246(6) 0.0220(6) 0.0240(6) 0.0043(5) 0.0056(5) 0.0033(5)
C12 0.0384(8) 0.0276(7) 0.0352(7) 0.0024(6) 0.0099(7) 0.0119(6)
C13 0.0232(6) 0.0309(7) 0.0341(7) 0.0067(6) 0.0015(5) 0.0024(5)

loop_
_atom_type_symbol
_atom_type_scat_dispersion_real
_atom_type_scat_dispersion_imag
_atom_type_scat_Cromer_Mann_a1
_atom_type_scat_Cromer_Mann_b1
_atom_type_scat_Cromer_Mann_a2
_atom_type_scat_Cromer_Mann_b2
_atom_type_scat_Cromer_Mann_a3
_atom_type_scat_Cromer_Mann_b3
_atom_type_scat_Cromer_Mann_a4
_atom_type_scat_Cromer_Mann_b4
_atom_type_scat_Cromer_Mann_c
_atom_type_scat_source
C 0.0033 0.0016 2.3100 20.8439 1.0200 10.2075 1.5886 0.5687 0.8650 51.6512 0.2156 'International Tables Vol C 4.2.6.8 and 6.1.1.4'
H 0.0000 0.0000 0.4930 10.5109 0.3229 26.1257 0.1402 3.1424 0.0408 57.7998 0.0030 'International Tables Vol C 4.2.6.8 and 6.1.1.4'
O 0.0106 0.0060 3.0485 13.2771 2.2868 5.7011 1.5463 0.3239 0.8670 32.9089 0.2508 'International Tables Vol C 4.2.6.8 and 6.1.1.4'

loop_
_geom_angle_atom_site_label_1
_geom_angle_site_symmetry_1
_geom_angle_atom_site_label_2
_geom_angle_site_symmetry_2
_geom_angle_atom_site_label_3
_geom_angle_site_symmetry_3
_geom_angle
_geom_angle_publ_flag
O1 . C1 . C2 . 113.70(12) yes
O1 . C1 . C7 . 120.45(12) yes
C2 . C1 . C7 . 125.83(12) yes
C1 . O1 . H1 . 103.5(16) no
C1 . C2 . C3 . 114.96(12) yes
C1 . C2 . H21 . 107.5 no
C3 . C2 . H21 . 110.8 no
C1 . C2 . H22 . 107.8 no
C3 . C2 . H22 . 108.0 no
H21 . C2 . H22 . 107.5 no
C2 . C3 . C4 . 115.49(12) yes
C2 . C3 . H31 . 107.5 no
C4 . C3 . H31 . 107.6 no
C2 . C3 . H32 . 107.7 no
C4 . C3 . H32 . 108.9 no
H31 . C3 . H32 . 109.5 no
C3 . C4 . C5 . 115.69(11) yes
C3 . C4 . H41 . 108.1 no
C5 . C4 . H41 . 106.2 no
C3 . C4 . H42 . 108.9 no
C5 . C4 . H42 . 109.7 no
H41 . C4 . H42 . 108.0 no
C4 . C5 . C6 . 116.74(11) yes
C4 . C5 . H51 . 108.6 no
C6 . C5 . H51 . 107.9 no
C4 . C5 . H52 . 107.4 no
C6 . C5 . H52 . 109.2 no
H51 . C5 . H52 . 106.6 no
C5 . C6 . C61 . 111.44(10) yes
C5 . C6 . C7 . 112.39(10) yes
C61 . C6 . C7 . 109.54(10) yes
C5 . C6 . C10 . 109.91(9) yes
C61 . C6 . C10 . 111.52(10) yes
C7 . C6 . C10 . 101.67(10) yes
C6 . C61 . H611 . 111.8 no
C6 . C61 . H612 . 112.1 no
H611 . C61 . H612 . 106.3 no
C6 . C61 . H613 . 111.3 no
H611 . C61 . H613 . 107.3 no
H612 . C61 . H613 . 107.7 no
C6 . C7 . C1 . 129.63(11) yes
C6 . C7 . C8 . 111.31(11) yes
C1 . C7 . C8 . 118.78(12) yes
C7 . C8 . O8 . 125.63(13) yes
C7 . C8 . C9 . 109.62(12) yes
O8 . C8 . C9 . 124.73(12) yes
C8 . C9 . C10 . 105.00(11) yes
C8 . C9 . H91 . 110.8 no
C10 . C9 . H91 . 111.5 no
C8 . C9 . H92 . 108.9 no
C10 . C9 . H92 . 109.8 no
H91 . C9 . H92 . 110.7 no
C9 . C10 . C6 . 105.51(10) yes
C9 . C10 . C11 . 111.42(11) yes
C6 . C10 . C11 . 118.48(10) yes
C9 . C10 . H101 . 106.0 no
C6 . C10 . H101 . 106.3 no
C11 . C10 . H101 . 108.3 no
C10 . C11 . C12 . 109.43(11) yes
C10 . C11 . C13 . 114.47(11) yes
C12 . C11 . C13 . 108.57(12) yes
C10 . C11 . H111 . 109.3 no
C12 . C11 . H111 . 107.7 no
C13 . C11 . H111 . 107.2 no
C11 . C12 . H121 . 107.7 no
C11 . C12 . H122 . 111.0 no
H121 . C12 . H122 . 109.7 no
C11 . C12 . H123 . 113.6 no
H121 . C12 . H123 . 106.7 no
H122 . C12 . H123 . 108.2 no
C11 . C13 . H131 . 111.2 no
C11 . C13 . H132 . 113.1 no
H131 . C13 . H132 . 107.3 no
C11 . C13 . H133 . 108.7 no
H131 . C13 . H133 . 108.4 no
H132 . C13 . H133 . 108.0 no

loop_
_geom_bond_atom_site_label_1
_geom_bond_site_symmetry_1
_geom_bond_atom_site_label_2
_geom_bond_site_symmetry_2
_geom_bond_distance
_geom_bond_publ_flag
C1 . O1 . 1.3289(16) yes
C1 . C2 . 1.495(2) yes
C1 . C7 . 1.3742(18) yes
O1 . H1 . 0.86(2) no
C2 . C3 . 1.529(2) yes
C2 . H21 . 0.952 no
C2 . H22 . 0.970 no
C3 . C4 . 1.532(2) yes
C3 . H31 . 0.981 no
C3 . H32 . 0.988 no
C4 . C5 . 1.5359(19) yes
C4 . H41 . 0.974 no
C4 . H42 . 0.970 no
C5 . C6 . 1.5423(17) yes
C5 . H51 . 0.969 no
C5 . H52 . 0.966 no
C6 . C61 . 1.5382(17) yes
C6 . C7 . 1.5224(16) yes
C6 . C10 . 1.5844(17) yes
C61 . H611 . 0.982 no
C61 . H612 . 0.941 no
C61 . H613 . 0.951 no
C7 . C8 . 1.4282(18) yes
C8 . O8 . 1.2560(16) yes
C8 . C9 . 1.499(2) yes
C9 . C10 . 1.5376(19) yes
C9 . H91 . 0.959 no
C9 . H92 . 0.976 no
C10 . C11 . 1.5418(18) yes
C10 . H101 . 0.984 no
C11 . C12 . 1.537(2) yes
C11 . C13 . 1.526(2) yes
C11 . H111 . 0.975 no
C12 . H121 . 0.967 no
C12 . H122 . 0.974 no
C12 . H123 . 0.965 no
C13 . H131 . 0.970 no
C13 . H132 . 0.945 no
C13 . H133 . 0.970 no
